data_2100088
loop_
_publ_author_name
'Richard E. Marsh'

_publ_section_title
;
 Space group <i>P</i>1: an update
;
_journal_issue 3
_journal_name_full 'Acta Crystallographica Section B'
_journal_page_first 359
_journal_page_last 359
_journal_paper_doi 10.1107/S0108768105009651
_journal_volume 61
_journal_year 2005
_chemical_formula_moiety 'C6 N6 O6 Cl8 Mo6, 2(C16 H36 N)'
_chemical_formula_sum 'C38 H72 Cl8 Mo6 N8 O6'
_space_group_crystal_system triclinic
_space_group_IT_number 2
_space_group_name_Hall '-P 1'
_space_group_name_H-M_alt 'P -1'
_symmetry_space_group_name_H-M 'P -1'
_audit_creation_method CRYM
_cell_angle_alpha 61.97
_cell_angle_beta 75.97
_cell_angle_gamma 76.53
_cell_formula_units_Z 1
_cell_length_a 12.0060
_cell_length_b 12.0840
_cell_length_c 12.1430
_cell_volume 1494.038
_cod_data_source_file bk0148.cif
_cod_data_source_block TULKIU
_cod_depositor_comments
;
  Added moiety chemical formula and Z value from Marsh (2005) paper.
  The summary chemical formula is calculated from moiety formula using
  AdHocParser
  (svn://www.crystallography.net/cod-tools/trunk/Formulae/AdHocParser.yp,
  revision 1441.)

  Andrius Merkys
  2013-11-11
;
_cod_original_sg_symbol_H-M P-1
_cod_original_formula_sum 'not given'
_cod_database_code 2100088

loop_
_space_group_symop_id
_space_group_symop_operation_xyz
1 x,y,z
2 -x,-y,-z

loop_
_atom_site_label
_atom_site_fract_x
_atom_site_fract_y
_atom_site_fract_z
_atom_site_type_symbol
Mo1 0.62937 0.38223 0.00409 Mo
Mo2 0.58105 0.62565 -0.12633 Mo
Mo3 0.45426 0.47409 -0.11947 Mo
Cl1 0.65645 0.48370 -0.23050 Cl
Cl2 0.50300 0.24345 0.01040 Cl
Cl3 0.74265 0.53290 -0.00325 Cl
Cl4 0.41035 0.70695 -0.23735 Cl
N1 0.77600 0.24550 0.01145 N
N2 0.67660 0.76650 -0.26930 N
N3 0.40210 0.44640 -0.25590 N
C1 0.84730 0.16585 0.05805 C
C2 0.74225 0.81555 -0.35605 C
C3 0.36505 0.45995 -0.33925 C
O1 0.92110 0.08540 0.10040 O
O2 0.80955 0.87040 -0.44450 O
O3 0.32830 0.47320 -0.42795 O
N7 0.18690 -0.16455 0.35880 N
C7 0.17715 -0.03535 0.24650 C
H1 0.09640 -0.00830 0.23510 H
H2 0.20005 0.02435 0.26615 H
C8 0.24900 -0.02905 0.12305 C
H3 0.32945 -0.05590 0.13280 H
H4 0.22540 -0.08495 0.09985 H
C9 0.23465 0.10460 0.02055 C
H5 0.15525 0.12865 0.00830 H
H6 0.25300 0.16045 0.04675 H
C10 0.30650 0.11710 -0.09860 C
H7 0.29440 0.20200 -0.16145 H
H8 0.28760 0.06295 -0.12555 H
H9 0.38505 0.09505 -0.08725 H
C11 0.13750 -0.25760 0.33865 C
H10 0.14830 -0.34000 0.40975 H
H11 0.18225 -0.26480 0.26375 H
C12 0.01105 -0.22485 0.32410 C
H12 -0.03475 -0.20925 0.39285 H
H13 -0.00120 -0.15045 0.24595 H
C13 -0.02105 -0.33845 0.32325 C
C14 -0.05255 -0.36195 0.27870 C
C15 0.31310 -0.21660 0.37460 C
H19 0.31580 -0.29815 0.44730 H
H20 0.35245 -0.23005 0.30155 H
C16 0.37930 -0.13455 0.39100 C
H21 0.34250 -0.12270 0.46550 H
H22 0.37730 -0.05250 0.31895 H
C17 0.50385 -0.19350 0.40270 C
H23 0.50575 -0.27310 0.47825 H
H24 0.53685 -0.21225 0.33125 H
C18 0.57605 -0.11300 0.40660 C
H25 0.65330 -0.15675 0.41305 H
H26 0.54565 -0.09615 0.47880 H
H27 0.57685 -0.03505 0.33160 H
C19 0.12020 -0.14570 0.47425 C
H28 0.15735 -0.08940 0.48490 H
H29 0.04305 -0.10415 0.45730 H
C20 0.10965 -0.26420 0.59695 C
H30 0.18575 -0.31250 0.61110 H
H31 0.06215 -0.31615 0.59245 H
C21 0.05670 -0.23065 0.70335 C
H32 -0.01170 -0.16885 0.68045 H
H33 0.11130 -0.19130 0.71590 H
C22 0.02360 -0.33980 0.82325 C
H34 -0.01000 -0.31140 0.88730 H
H35 0.09110 -0.40055 0.84800 H
H36 -0.03200 -0.37810 0.81240 H
